data_4310739
loop_
_publ_author_name
'Chia-Fu Tsai'
'Hsing-Jen Chen'
'Jr-Chiuan Chang'
'Cheng-Hsiang Hung'
'Chun-Chia Lai'
'Ching-Han Hu'
'Jui-Hsien Huang'

_publ_section_title
;
 Metal-Induced Coordination Inversion and Carbon-Nitrogen Bond
 Rearrangement. Structurally Characterized Phenyl Isocyanate Inserted into
 Aluminum Methyl Compounds and O- and N-Bound Aluminum Compounds
;
_journal_name_full 'Inorganic Chemistry'
_journal_page_first 2183
_journal_page_last 2188
_journal_paper_doi 10.1021/ic035261z
_journal_volume 43
_journal_year 2004
_chemical_formula_sum 'C9 H17 Al N2'
_chemical_formula_weight 180.23
_chemical_name_systematic
; 
 ? 
;
_space_group_IT_number 14
_symmetry_cell_setting monoclinic
_symmetry_space_group_name_Hall '-P 2ybc'
_symmetry_space_group_name_H-M 'P 1 21/c 1'
_atom_sites_solution_hydrogens geom
_atom_sites_solution_primary direct
_atom_sites_solution_secondary difmap
_audit_creation_method SHELXL-97
_cell_angle_alpha 90.00
_cell_angle_beta 93.0406(9)
_cell_angle_gamma 90.00
_cell_formula_units_Z 4
_cell_length_a 8.6007(2)
_cell_length_b 8.9211(2)
_cell_length_c 14.3956(2)
_cell_measurement_reflns_used all
_cell_measurement_temperature 150(1)
_cell_measurement_theta_max 27.50
_cell_measurement_theta_min 2.04
_cell_volume 1102.99(4)
_computing_cell_refinement DENZO-SMN
_computing_data_collection 'NONIUS COLLECT'
_computing_data_reduction DENZO-SMN
_computing_molecular_graphics SHELXTL
_computing_publication_material SHELXTL
_computing_structure_refinement 'SHELXL-97 (Sheldrick, 1997)'
_computing_structure_solution 'SHELXS-97 (Sheldrick, 1990)'
_diffrn_ambient_temperature 150(1)
_diffrn_measured_fraction_theta_full 0.997
_diffrn_measured_fraction_theta_max 0.997
_diffrn_measurement_device_type 'NONIUS KappaCCD'
_diffrn_measurement_method 'phi and omega scans'
_diffrn_radiation_monochromator graphite
_diffrn_radiation_source 'fine-focus sealed tube'
_diffrn_radiation_type MoK\a
_diffrn_radiation_wavelength 0.71073
_diffrn_reflns_av_R_equivalents 0.0483
_diffrn_reflns_av_sigmaI/netI 0.0297
_diffrn_reflns_limit_h_max 11
_diffrn_reflns_limit_h_min -11
_diffrn_reflns_limit_k_max 11
_diffrn_reflns_limit_k_min -11
_diffrn_reflns_limit_l_max 18
_diffrn_reflns_limit_l_min -18
_diffrn_reflns_number 16428
_diffrn_reflns_theta_full 27.50
_diffrn_reflns_theta_max 27.50
_diffrn_reflns_theta_min 2.37
_diffrn_standards_decay_% 0
_exptl_absorpt_coefficient_mu 0.139
_exptl_absorpt_correction_T_max 0.955
_exptl_absorpt_correction_T_min 0.873
_exptl_absorpt_correction_type multi-scan
_exptl_crystal_colour colorless
_exptl_crystal_density_diffrn 1.085
_exptl_crystal_density_meas ?
_exptl_crystal_density_method 'not measured'
_exptl_crystal_description irregular
_exptl_crystal_F_000 392
_exptl_crystal_size_max 0.50
_exptl_crystal_size_mid 0.35
_exptl_crystal_size_min 0.35
_refine_diff_density_max 0.266
_refine_diff_density_min -0.249
_refine_diff_density_rms 0.072
_refine_ls_extinction_coef 0.041(10)
_refine_ls_extinction_expression Fc^*^=kFc[1+0.001xFc^2^\l^3^/sin(2\q)]^-1/4^
_refine_ls_extinction_method SHELXL
_refine_ls_goodness_of_fit_ref 1.084
_refine_ls_hydrogen_treatment mixed
_refine_ls_matrix_type full
_refine_ls_number_parameters 110
_refine_ls_number_reflns 2523
_refine_ls_number_restraints 0
_refine_ls_restrained_S_all 1.084
_refine_ls_R_factor_all 0.0513
_refine_ls_R_factor_gt 0.0399
_refine_ls_shift/su_max 0.000
_refine_ls_shift/su_mean 0.000
_refine_ls_structure_factor_coef Fsqd
_refine_ls_weighting_details 'calc w=1/[\s^2^(Fo^2^)+(0.0628P)^2^+0.3401P] where P=(Fo^2^+2Fc^2^)/3'
_refine_ls_weighting_scheme calc
_refine_ls_wR_factor_gt 0.1130
_refine_ls_wR_factor_ref 0.1225
_reflns_number_gt 2148
_reflns_number_total 2523
_reflns_threshold_expression >2sigma(I)
_cod_data_source_file ic035261zsi20031030_105355.cif
_cod_data_source_block ic8178
_cod_depositor_comments
;
The following automatic conversions were performed:
'_symmetry_cell_setting' value 'Monoclinic' changed to 'monoclinic'
according to '/home/saulius/struct/CIF-dictionaries/cif_core.dic'
dictionary named 'cif_core.dic' version 2.4.1 from 2010-06-29.

Automatic conversion script
Id: cif_fix_enum 1527 2010-12-29 10:47:43Z saulius 

The following automatic conversions were performed:

'_exptl_crystal_density_meas' value 'not_measured' was changed to '?'
- the value is perceived as not measured.

Automatic conversion script
Id: cif_fix_values 3008 2015-01-20 13:52:24Z robertas 
;
_cod_database_code 4310739

loop_
_symmetry_equiv_pos_as_xyz
'x, y, z'
'-x, y+1/2, -z+1/2'
'-x, -y, -z'
'x, -y-1/2, z-1/2'

loop_
_atom_site_label
_atom_site_type_symbol
_atom_site_fract_x
_atom_site_fract_y
_atom_site_fract_z
_atom_site_U_iso_or_equiv
_atom_site_adp_type
_atom_site_occupancy
_atom_site_symmetry_multiplicity
_atom_site_calc_flag
_atom_site_refinement_flags
_atom_site_disorder_assembly
_atom_site_disorder_group
Al Al 0.23457(5) 0.22978(5) 0.92678(3) 0.03132(18) Uani 1 1 d . . .
N1 N 0.01625(14) 0.21716(14) 0.91877(9) 0.0336(3) Uani 1 1 d . . .
N2 N 0.20584(14) 0.40615(15) 0.83907(8) 0.0337(3) Uani 1 1 d . . .
C1 C 0.33182(19) 0.0695(2) 0.85664(13) 0.0451(4) Uani 1 1 d . . .
H1A H 0.3480 -0.0187 0.8966 0.068 Uiso 1 1 calc R . .
H1B H 0.4323 0.1042 0.8358 0.068 Uiso 1 1 calc R . .
H1C H 0.2637 0.0428 0.8024 0.068 Uiso 1 1 calc R . .
C2 C 0.3335(2) 0.2964(2) 1.04510(12) 0.0520(5) Uani 1 1 d . . .
H2A H 0.3470 0.2105 1.0872 0.078 Uiso 1 1 calc R . .
H2B H 0.2676 0.3717 1.0732 0.078 Uiso 1 1 calc R . .
H2C H 0.4354 0.3403 1.0342 0.078 Uiso 1 1 calc R . .
C3 C -0.10550(17) 0.16235(17) 0.96730(11) 0.0378(4) Uani 1 1 d . . .
H3A H -0.0947 0.1041 1.0225 0.045 Uiso 1 1 calc R . .
C4 C -0.24426(18) 0.2044(2) 0.92401(12) 0.0432(4) Uani 1 1 d . . .
H4A H -0.3452 0.1805 0.9434 0.052 Uiso 1 1 calc R . .
C5 C -0.20928(18) 0.2900(2) 0.84507(13) 0.0436(4) Uani 1 1 d . . .
H5A H -0.2818 0.3349 0.8014 0.052 Uiso 1 1 calc R . .
C6 C -0.05011(17) 0.29557(18) 0.84394(11) 0.0359(3) Uani 1 1 d . . .
C7 C 0.06318(18) 0.3642(2) 0.78055(11) 0.0402(4) Uani 1 1 d . . .
H7A H 0.0900 0.2915 0.7320 0.048 Uiso 1 1 calc R . .
H7B H 0.0171 0.4542 0.7497 0.048 Uiso 1 1 calc R . .
C8 C 0.3400(2) 0.4330(2) 0.78017(12) 0.0467(4) Uani 1 1 d . . .
H8A H 0.3178 0.5196 0.7397 0.070 Uiso 1 1 calc R . .
H8D H 0.3569 0.3442 0.7419 0.070 Uiso 1 1 calc R . .
H8B H 0.4336 0.4529 0.8201 0.070 Uiso 1 1 calc R . .
C9 C 0.1748(2) 0.54574(19) 0.89118(12) 0.0439(4) Uani 1 1 d . . .
H9D H 0.1613 0.6295 0.8475 0.066 Uiso 1 1 calc R . .
H9A H 0.2627 0.5666 0.9354 0.066 Uiso 1 1 calc R . .
H9B H 0.0798 0.5332 0.9251 0.066 Uiso 1 1 calc R . .

loop_
_atom_site_aniso_label
_atom_site_aniso_U_11
_atom_site_aniso_U_22
_atom_site_aniso_U_33
_atom_site_aniso_U_23
_atom_site_aniso_U_13
_atom_site_aniso_U_12
Al 0.0272(3) 0.0371(3) 0.0299(3) -0.00057(17) 0.00381(16) 0.00208(16)
N1 0.0291(6) 0.0344(6) 0.0379(7) 0.0033(5) 0.0067(5) 0.0012(5)
N2 0.0337(6) 0.0381(7) 0.0297(6) 0.0004(5) 0.0060(5) -0.0046(5)
C1 0.0340(8) 0.0482(9) 0.0540(10) -0.0095(8) 0.0100(7) 0.0041(7)
C2 0.0531(10) 0.0673(12) 0.0348(8) -0.0025(8) -0.0043(7) 0.0095(9)
C3 0.0350(7) 0.0333(8) 0.0464(8) -0.0001(6) 0.0134(6) -0.0004(6)
C4 0.0291(7) 0.0447(9) 0.0567(10) -0.0102(7) 0.0088(7) -0.0022(6)
C5 0.0323(8) 0.0472(9) 0.0507(9) -0.0051(7) -0.0033(7) 0.0033(6)
C6 0.0321(7) 0.0386(8) 0.0369(7) -0.0005(6) 0.0000(6) 0.0010(6)
C7 0.0392(8) 0.0479(9) 0.0330(7) 0.0032(6) -0.0014(6) -0.0020(7)
C8 0.0459(9) 0.0555(10) 0.0400(8) 0.0045(7) 0.0151(7) -0.0080(8)
C9 0.0521(9) 0.0356(8) 0.0447(9) -0.0013(7) 0.0095(7) -0.0014(7)

loop_
_atom_type_symbol
_atom_type_description
_atom_type_scat_dispersion_real
_atom_type_scat_dispersion_imag
_atom_type_scat_source
C C 0.0033 0.0016 'International Tables Vol C Tables 4.2.6.8 and 6.1.1.4'
H H 0.0000 0.0000 'International Tables Vol C Tables 4.2.6.8 and 6.1.1.4'
N N 0.0061 0.0033 'International Tables Vol C Tables 4.2.6.8 and 6.1.1.4'
Al Al 0.0645 0.0514 'International Tables Vol C Tables 4.2.6.8 and 6.1.1.4'

loop_
_geom_angle_atom_site_label_1
_geom_angle_atom_site_label_2
_geom_angle_atom_site_label_3
_geom_angle
_geom_angle_site_symmetry_1
_geom_angle_site_symmetry_3
_geom_angle_publ_flag
N1 Al C2 117.31(7) . . ?
N1 Al C1 112.12(7) . . ?
C2 Al C1 119.46(8) . . ?
N1 Al N2 85.40(5) . . ?
C2 Al N2 109.88(7) . . ?
C1 Al N2 106.67(7) . . ?
C3 N1 C6 106.32(12) . . ?
C3 N1 Al 140.69(11) . . ?
C6 N1 Al 112.80(10) . . ?
C9 N2 C8 108.58(13) . . ?
C9 N2 C7 109.24(13) . . ?
C8 N2 C7 110.89(12) . . ?
C9 N2 Al 110.85(9) . . ?
C8 N2 Al 114.09(10) . . ?
C7 N2 Al 103.04(9) . . ?
C4 C3 N1 109.84(15) . . ?
C3 C4 C5 107.22(14) . . ?
C6 C5 C4 106.50(15) . . ?
C5 C6 N1 110.12(14) . . ?
C5 C6 C7 134.67(15) . . ?
N1 C6 C7 115.21(13) . . ?
N2 C7 C6 107.38(12) . . ?

loop_
_geom_bond_atom_site_label_1
_geom_bond_atom_site_label_2
_geom_bond_distance
_geom_bond_site_symmetry_2
_geom_bond_publ_flag
Al N1 1.8785(13) . ?
Al C2 1.9556(18) . ?
Al C1 1.9632(17) . ?
Al N2 2.0242(13) . ?
N1 C3 1.3788(18) . ?
N1 C6 1.382(2) . ?
N2 C9 1.485(2) . ?
N2 C8 1.4870(18) . ?
N2 C7 1.4987(19) . ?
C3 C4 1.369(2) . ?
C4 C5 1.415(3) . ?
C5 C6 1.371(2) . ?
C6 C7 1.500(2) . ?
